data_2202155
loop_
_publ_author_name
'A.-Qing Wu'
'Fa-Kun Zheng'
'Li-Zhen Cai'
'Guo-Cong Guo'
'Jiang-Gao Mao'
'Jin-Shun Huang'

_publ_section_title
;
 One-dimensional chain structure of
 <i>catena</i>-poly[[[(1,10-phenanthroline)copper(II)]-\m-dicyanamido]
 perchlorate]
;
_journal_issue 5
_journal_name_full 'Acta Crystallographica Section E'
_journal_page_first m257
_journal_page_last m259
_journal_paper_doi 10.1107/S1600536803007438
_journal_volume 59
_journal_year 2003
_chemical_formula_iupac '[Cu (C2 N3) (C12 H8 N2)] (Cl O4)'
_chemical_formula_moiety 'C14 H8 Cu N5 1+, Cl O4 1-'
_chemical_formula_sum 'C14 H8 Cl Cu N5 O4'
_chemical_formula_weight 409.24
_chemical_name_systematic
;
catena-poly[[[(1,10-phenanthroline)copper(II)]-\m-dicyanamido] perchlorate]
;
_space_group_IT_number 9
_symmetry_cell_setting monoclinic
_symmetry_space_group_name_Hall 'C -2yc'
_symmetry_space_group_name_H-M 'C 1 c 1'
_atom_sites_solution_hydrogens geom
_atom_sites_solution_primary direct
_atom_sites_solution_secondary difmap
_cell_angle_alpha 90.00
_cell_angle_beta 120.878(12)
_cell_angle_gamma 90.00
_cell_formula_units_Z 4
_cell_length_a 14.260(5)
_cell_length_b 9.660(2)
_cell_length_c 12.789(5)
_cell_measurement_reflns_used 2248
_cell_measurement_temperature 293(2)
_cell_measurement_theta_max 27.4835
_cell_measurement_theta_min 3.3287
_cell_volume 1512.0(9)
_computing_cell_refinement CrystalClear
_computing_data_collection 'CrystalClear (Rigaku, 2002)'
_computing_data_reduction CrystalClear
_computing_molecular_graphics SHELXL97
_computing_publication_material SHELXL97
_computing_structure_refinement 'SHELXL97 (Sheldrick, 1997)'
_computing_structure_solution 'SHELXS97 (Sheldrick, 1997)'
_diffrn_ambient_temperature 293(2)
_diffrn_measured_fraction_theta_full 0.995
_diffrn_measured_fraction_theta_max 0.995
_diffrn_measurement_device_type 'Rigaku Mercury CCD'
_diffrn_measurement_method \w
_diffrn_radiation_monochromator 'Graphite Monochromator'
_diffrn_radiation_source 'rotating-anode generator'
_diffrn_radiation_type MoK\a
_diffrn_radiation_wavelength 0.71073
_diffrn_reflns_av_R_equivalents 0.0424
_diffrn_reflns_av_sigmaI/netI 0.0555
_diffrn_reflns_limit_h_max 18
_diffrn_reflns_limit_h_min -18
_diffrn_reflns_limit_k_max 12
_diffrn_reflns_limit_k_min -12
_diffrn_reflns_limit_l_max 16
_diffrn_reflns_limit_l_min -16
_diffrn_reflns_number 5925
_diffrn_reflns_theta_full 27.48
_diffrn_reflns_theta_max 27.48
_diffrn_reflns_theta_min 3.33
_diffrn_standards_number 0
_exptl_absorpt_coefficient_mu 1.654
_exptl_absorpt_correction_T_max 1.0000
_exptl_absorpt_correction_T_min 0.7741
_exptl_absorpt_correction_type 'multi-scan ????'
_exptl_absorpt_process_details '(SPHERE in CrystalClear; Rigaku, 2002)'
_exptl_crystal_colour green
_exptl_crystal_density_diffrn 1.798
_exptl_crystal_density_method 'not measured'
_exptl_crystal_description needle-like
_exptl_crystal_F_000 820
_exptl_crystal_size_max 0.50
_exptl_crystal_size_mid 0.15
_exptl_crystal_size_min 0.10
_refine_diff_density_max 0.450
_refine_diff_density_min -0.274
_refine_ls_abs_structure_details 'Flack (1983), 0000 Friedel pairs'
_refine_ls_abs_structure_Flack 0.03(2)
_refine_ls_extinction_method none
_refine_ls_goodness_of_fit_ref 1.051
_refine_ls_hydrogen_treatment constr
_refine_ls_matrix_type full
_refine_ls_number_parameters 226
_refine_ls_number_reflns 2952
_refine_ls_number_restraints 2
_refine_ls_restrained_S_all 1.050
_refine_ls_R_factor_all 0.0556
_refine_ls_R_factor_gt 0.0450
_refine_ls_shift/su_max 0.002
_refine_ls_shift/su_mean 0.000
_refine_ls_structure_factor_coef Fsqd
_refine_ls_weighting_details 'calc w = 1/[\s^2^(Fo^2^)+(0.0654P)^2^+0.0356P] where P = (Fo^2^+2Fc^2^)/3'
_refine_ls_weighting_scheme calc
_refine_ls_wR_factor_gt 0.1092
_refine_ls_wR_factor_ref 0.1147
_reflns_number_gt 2571
_reflns_number_total 2952
_reflns_threshold_expression I>2\s(I)
_cod_data_source_file om6139.cif
_cod_data_source_block I
_cod_depositor_comments
;
The following automatic conversions were performed:
'_geom_bond_publ_flag' value 'Yes' changed to 'yes' according to
'/home/saulius/struct/CIF-dictionaries/cif_core.dic' dictionary named
'cif_core.dic' version 2.4.1 from 2010-06-29 (9
times).

'_geom_bond_publ_flag' value 'No' changed to 'no' according to
'/home/saulius/struct/CIF-dictionaries/cif_core.dic' dictionary named
'cif_core.dic' version 2.4.1 from 2010-06-29 (28 times).

Automatic conversion script
Id: cif_fix_enum 1527 2010-12-29 10:47:43Z saulius 

The following automatic conversions were performed:

'_chemical_melting_point' value 'not measured' was changed to '?' -
the value is undefined or not given.

'_geom_bond_publ_flag' value
'Yes' changed to 'yes' according to
/home/saulius/struct/CIF-dictionaries/cif_core.dic dictionary named
'cif_core.dic' version 2.4.1 from 2010-06-29 (9
times).

'_geom_bond_publ_flag' value 'No' changed to 'no' according
to /home/saulius/struct/CIF-dictionaries/cif_core.dic dictionary
named 'cif_core.dic' version 2.4.1 from 2010-06-29 (28
times).

'_geom_angle_publ_flag' value 'Yes' changed to 'yes'
according to /home/saulius/struct/CIF-dictionaries/cif_core.dic
dictionary named 'cif_core.dic' version 2.4.1 from 2010-06-29 (20
times).

'_geom_angle_publ_flag' value 'No' changed to 'no' according
to /home/saulius/struct/CIF-dictionaries/cif_core.dic dictionary
named 'cif_core.dic' version 2.4.1 from 2010-06-29 (39 times).

Automatic conversion script
Id: cif_fix_values 1715 2011-07-08 13:25:40Z adriana 
;
_cod_original_sg_symbol_H-M 'C c'
_cod_database_code 2202155
_cod_database_fobs_code 2202155

loop_
_symmetry_equiv_pos_as_xyz
'x, y, z'
'x, -y, z+1/2'
'x+1/2, y+1/2, z'
'x+1/2, -y+1/2, z+1/2'

loop_
_atom_site_label
_atom_site_fract_x
_atom_site_fract_y
_atom_site_fract_z
_atom_site_U_iso_or_equiv
_atom_site_adp_type
_atom_site_calc_flag
_atom_site_refinement_flags
_atom_site_occupancy
_atom_site_disorder_assembly
_atom_site_disorder_group
_atom_site_type_symbol
Cu1 0.37752(3) 0.24939(2) 0.43022(3) 0.03491(5) Uani d . 1 . . Cu
Cl1 1.13815(4) 0.05316(4) 0.18648(4) 0.04123(11) Uani d . 1 . . Cl
O1 1.06513(14) -0.0556(2) 0.17678(16) 0.0896(7) Uani d . 1 . . O
O2 1.20426(13) 0.0083(2) 0.13894(16) 0.0930(6) Uani d . 1 . . O
O3 1.07396(14) 0.1713(2) 0.12134(15) 0.0839(7) Uani d . 1 . . O
O4 1.20552(16) 0.0885(2) 0.30898(16) 0.0838(7) Uani d . 1 . . O
N5 0.44323(11) -0.16794(19) 0.84346(12) 0.0453(5) Uani d . 1 . . N
N4 0.50825(14) -0.0578(2) 0.72143(17) 0.0873(7) Uani d . 1 . . N
N3 0.41739(12) 0.09309(16) 0.54535(13) 0.0409(5) Uani d . 1 . . N
N1 0.38428(10) 0.44487(16) 0.37902(11) 0.0378(4) Uani d . 1 . . N
N2 0.28288(10) 0.33669(14) 0.48467(11) 0.0343(4) Uani d . 1 . . N
C14 0.46648(13) -0.1129(2) 0.78186(15) 0.0413(6) Uani d . 1 . . C
C13 0.45370(12) 0.0244(2) 0.62794(15) 0.0401(5) Uani d . 1 . . C
C1 0.43935(14) 0.4951(2) 0.32990(16) 0.0453(6) Uani d . 1 . . C
H1A 0.4738 0.4342 0.3041 0.054 Uiso calc R 1 . . H
C2 0.44692(15) 0.6367(2) 0.31596(17) 0.0568(7) Uani d . 1 . . C
H2A 0.4865 0.6690 0.2815 0.068 Uiso calc R 1 . . H
C3 0.39659(19) 0.7287(2) 0.3525(2) 0.0574(8) Uani d . 1 . . C
H3A 0.4021 0.8233 0.3435 0.069 Uiso calc R 1 . . H
C4 0.33732(14) 0.67952(19) 0.40307(16) 0.0422(6) Uani d . 1 . . C
C5 0.28131(19) 0.7655(2) 0.4459(2) 0.0530(8) Uani d . 1 . . C
H5A 0.2820 0.8611 0.4376 0.064 Uiso calc R 1 . . H
C6 0.22737(16) 0.7103(2) 0.49823(18) 0.0523(7) Uani d . 1 . . C
H6A 0.1916 0.7682 0.5246 0.063 Uiso calc R 1 . . H
C7 0.22530(13) 0.5632(2) 0.51294(15) 0.0411(6) Uani d . 1 . . C
C8 0.17059(12) 0.4964(2) 0.56608(16) 0.0482(6) Uani d . 1 . . C
H8A 0.1346 0.5487 0.5958 0.058 Uiso calc R 1 . . H
C9 0.17122(13) 0.3565(2) 0.57308(15) 0.0473(6) Uani d . 1 . . C
H9A 0.1338 0.3123 0.6054 0.057 Uiso calc R 1 . . H
C10 0.22851(15) 0.2789(2) 0.53150(17) 0.0433(6) Uani d . 1 . . C
H10A 0.2283 0.1829 0.5370 0.052 Uiso calc R 1 . . H
C11 0.27837(11) 0.47773(17) 0.47230(13) 0.0298(5) Uani d . 1 . . C
C12 0.33392(12) 0.53514(18) 0.41469(13) 0.0327(5) Uani d . 1 . . C

loop_
_atom_site_aniso_label
_atom_site_aniso_U_11
_atom_site_aniso_U_22
_atom_site_aniso_U_33
_atom_site_aniso_U_12
_atom_site_aniso_U_13
_atom_site_aniso_U_23
Cu1 0.04528(6) 0.03228(8) 0.03751(6) 0.00895(7) 0.02867(5) 0.00588(6)
Cl1 0.04269(15) 0.04197(19) 0.04005(14) 0.0031(2) 0.02195(11) 0.0047(2)
O1 0.0904(9) 0.0779(11) 0.0935(11) -0.0363(8) 0.0422(8) 0.0019(9)
O2 0.1296(8) 0.0630(10) 0.1410(8) -0.0018(9) 0.1086(6) -0.0207(9)
O3 0.0661(8) 0.0808(11) 0.0845(10) 0.0218(9) 0.0241(8) 0.0305(10)
O4 0.0782(10) 0.0938(14) 0.0579(8) -0.0100(10) 0.0196(7) -0.0122(9)
N5 0.0498(6) 0.0517(10) 0.0466(6) -0.0019(7) 0.0334(4) 0.0054(7)
N4 0.0483(7) 0.1297(15) 0.0945(8) 0.0262(9) 0.0443(6) 0.0772(9)
N3 0.0459(6) 0.0360(8) 0.0449(6) 0.0062(6) 0.0262(5) 0.0086(6)
N1 0.0387(5) 0.0432(8) 0.0379(6) 0.0067(6) 0.0242(4) 0.0093(6)
N2 0.0355(5) 0.0326(7) 0.0365(5) 0.0012(6) 0.0197(4) -0.0008(6)
C14 0.0368(7) 0.0473(10) 0.0385(7) 0.0035(7) 0.0184(6) 0.0100(7)
C13 0.0329(6) 0.0432(10) 0.0492(8) 0.0003(7) 0.0246(5) 0.0094(7)
C1 0.0435(7) 0.0530(11) 0.0421(7) 0.0041(8) 0.0240(6) 0.0133(8)
C2 0.0517(8) 0.0648(13) 0.0578(9) -0.0089(9) 0.0308(7) 0.0184(9)
C3 0.0547(10) 0.0405(11) 0.0620(12) -0.0114(8) 0.0191(9) 0.0107(8)
C4 0.0422(8) 0.0306(9) 0.0394(8) -0.0028(7) 0.0107(7) 0.0012(7)
C5 0.0534(10) 0.0337(10) 0.0573(11) 0.0062(8) 0.0178(9) -0.0054(8)
C6 0.0447(8) 0.0431(10) 0.0580(10) 0.0141(8) 0.0182(8) -0.0125(8)
C7 0.0338(7) 0.0481(10) 0.0350(7) 0.0098(7) 0.0130(6) -0.0026(7)
C8 0.0351(6) 0.0688(13) 0.0509(8) 0.0085(8) 0.0294(5) -0.0024(9)
C9 0.0395(7) 0.0683(14) 0.0465(7) 0.0046(8) 0.0310(5) 0.0057(8)
C10 0.0423(7) 0.0450(11) 0.0505(8) 0.0011(7) 0.0296(6) 0.0082(7)
C11 0.0265(6) 0.0287(8) 0.0280(6) -0.0018(6) 0.0097(5) 0.0000(6)
C12 0.0317(6) 0.0324(8) 0.0292(6) 0.0031(6) 0.0121(5) 0.0052(6)

loop_
_atom_type_symbol
_atom_type_description
_atom_type_scat_dispersion_real
_atom_type_scat_dispersion_imag
_atom_type_scat_source
C C 0.0033 0.0016 'International Tables Vol C Tables 4.2.6.8 and 6.1.1.4'
H H 0.0000 0.0000 'International Tables Vol C Tables 4.2.6.8 and 6.1.1.4'
N N 0.0061 0.0033 'International Tables Vol C Tables 4.2.6.8 and 6.1.1.4'
O O 0.0106 0.0060 'International Tables Vol C Tables 4.2.6.8 and 6.1.1.4'
Cl Cl 0.1484 0.1585 'International Tables Vol C Tables 4.2.6.8 and 6.1.1.4'
Cu Cu 0.3201 1.2651 'International Tables Vol C Tables 4.2.6.8 and 6.1.1.4'

loop_
_geom_angle_atom_site_label_1
_geom_angle_atom_site_label_2
_geom_angle_atom_site_label_3
_geom_angle_site_symmetry_1
_geom_angle_site_symmetry_3
_geom_angle
_geom_angle_publ_flag
N5 Cu1 N3 2_554 . 94.43(8) yes
N5 Cu1 N2 2_554 . 168.11(5) yes
N3 Cu1 N2 . . 92.88(7) yes
N5 Cu1 N1 2_554 . 94.37(7) yes
N3 Cu1 N1 . . 155.92(5) yes
N2 Cu1 N1 . . 82.60(7) yes
O4 Cl1 O2 . . 109.14(12) yes
O4 Cl1 O3 . . 108.92(11) yes
O2 Cl1 O3 . . 111.04(13) yes
O4 Cl1 O1 . . 109.02(13) yes
O2 Cl1 O1 . . 110.40(13) yes
O3 Cl1 O1 . . 108.27(11) yes
C14 N5 Cu1 . 2 169.85(14) yes
C14 N4 C13 . . 123.37(19) yes
C13 N3 Cu1 . . 165.54(14) yes
C1 N1 C12 . . 118.13(17) no
C1 N1 Cu1 . . 129.50(14) yes
C12 N1 Cu1 . . 111.90(13) yes
C10 N2 C11 . . 117.95(17) no
C10 N2 Cu1 . . 129.69(13) yes
C11 N2 Cu1 . . 112.34(13) yes
N5 C14 N4 . . 171.13(19) yes
N3 C13 N4 . . 171.4(2) no
N1 C1 C2 . . 121.7(2) no
N1 C1 H1A . . 119.1 no
C2 C1 H1A . . 119.1 no
C3 C2 C1 . . 120.4(2) no
C3 C2 H2A . . 119.8 no
C1 C2 H2A . . 119.8 no
C2 C3 C4 . . 119.4(2) no
C2 C3 H3A . . 120.3 no
C4 C3 H3A . . 120.3 no
C3 C4 C12 . . 116.8(2) no
C3 C4 C5 . . 124.74(19) no
C12 C4 C5 . . 118.4(2) no
C6 C5 C4 . . 121.61(19) no
C6 C5 H5A . . 119.2 no
C4 C5 H5A . . 119.2 no
C5 C6 C7 . . 120.5(2) no
C5 C6 H6A . . 119.8 no
C7 C6 H6A . . 119.8 no
C11 C7 C8 . . 116.47(18) no
C11 C7 C6 . . 119.2(2) no
C8 C7 C6 . . 124.3(2) no
C9 C8 C7 . . 119.8(2) no
C9 C8 H8A . . 120.1 no
C7 C8 H8A . . 120.1 no
C8 C9 C10 . . 119.7(2) no
C8 C9 H9A . . 120.2 no
C10 C9 H9A . . 120.2 no
N2 C10 C9 . . 122.58(19) no
N2 C10 H10A . . 118.7 no
C9 C10 H10A . . 118.7 no
N2 C11 C7 . . 123.42(18) no
N2 C11 C12 . . 115.88(16) no
C7 C11 C12 . . 120.70(16) no
N1 C12 C4 . . 123.52(19) no
N1 C12 C11 . . 116.85(15) no
C4 C12 C11 . . 119.57(18) no

loop_
_geom_bond_atom_site_label_1
_geom_bond_atom_site_label_2
_geom_bond_site_symmetry_2
_geom_bond_distance
_geom_bond_publ_flag
Cu1 N5 2_554 1.9482(19) yes
Cu1 N3 . 1.9778(16) yes
Cu1 N2 . 1.9956(17) yes
Cu1 N1 . 2.0170(16) yes
Cl1 O4 . 1.3960(18) no
Cl1 O2 . 1.426(2) no
Cl1 O3 . 1.4323(18) no
Cl1 O1 . 1.439(2) no
N5 C14 . 1.132(3) yes
N5 Cu1 2 1.9482(19) yes
N4 C14 . 1.307(3) yes
N4 C13 . 1.308(3) yes
N3 C13 . 1.124(2) yes
N1 C1 . 1.324(3) no
N1 C12 . 1.349(2) no
N2 C10 . 1.322(3) no
N2 C11 . 1.369(2) no
C1 C2 . 1.391(3) no
C1 H1A . 0.9300 no
C2 C3 . 1.366(4) no
C2 H2A . 0.9300 no
C3 C4 . 1.386(4) no
C3 H3A . 0.9300 no
C4 C12 . 1.406(3) no
C4 C5 . 1.441(4) no
C5 C6 . 1.361(4) no
C5 H5A . 0.9300 no
C6 C7 . 1.435(3) no
C6 H6A . 0.9300 no
C7 C11 . 1.389(3) no
C7 C8 . 1.425(3) no
C8 C9 . 1.354(3) no
C8 H8A . 0.9300 no
C9 C10 . 1.399(3) no
C9 H9A . 0.9300 no
C10 H10A . 0.9300 no
C11 C12 . 1.441(3) no

loop_
_geom_hbond_atom_site_label_D
_geom_hbond_atom_site_label_H
_geom_hbond_atom_site_label_A
_geom_hbond_site_symmetry_A
_geom_hbond_distance_DH
_geom_hbond_distance_HA
_geom_hbond_distance_DA
_geom_hbond_angle_DHA
C1 H1A O1 3_455 0.93 2.56 3.301(4) 138
C6 H6A O2 2_465 0.93 2.56 3.368(3) 146
C10 H10A O2 2_455 0.93 2.39 3.193(3) 145
C10 H10A O4 1_455 0.93 2.91 3.261(3) 104
